data_4061670
_journal_name_full Organometallics
_journal_paper_doi 10.1021/om050518h
_journal_year 2005
_chemical_formula_moiety 'C80 H66 N10 P4 Ti2'
_chemical_formula_sum 'C80 H66 N10 P4 Ti2'
_chemical_formula_weight 1387.10
_space_group_IT_number 2
_space_group_name_Hall '-P 1'
_space_group_name_H-M_alt 'P -1'
_symmetry_cell_setting triclinic
_symmetry_space_group_name_Hall '-P 1'
_symmetry_space_group_name_H-M 'P -1'
_cell_angle_alpha 71.4990(19)
_cell_angle_beta 84.6630(14)
_cell_angle_gamma 67.0770(11)
_cell_formula_units_Z 1
_cell_length_a 10.7430(2)
_cell_length_b 13.5210(3)
_cell_length_c 13.5730(3)
_cell_measurement_temperature 230.0(1)
_cell_volume 1720.96(6)
_diffrn_ambient_temperature 230.0(1)
_exptl_crystal_density_diffrn 1.338
_cod_depositor_comments
;
The following automatic conversions were performed:
'_symmetry_cell_setting' value 'Triclinic' changed to 'triclinic'
according to '/home/saulius/struct/CIF-dictionaries/cif_core.dic'
dictionary named 'cif_core.dic' version 2.4.1 from 2010-06-29.

Automatic conversion script
Id: cif_fix_enum 1527 2010-12-29 10:47:43Z saulius 
;
_cod_database_code 4061670

loop_
_symmetry_equiv_pos_as_xyz
'x, y, z'
'-x, -y, -z'

loop_
_atom_site_label
_atom_site_type_symbol
_atom_site_fract_x
_atom_site_fract_y
_atom_site_fract_z
_atom_site_U_iso_or_equiv
_atom_site_adp_type
_atom_site_occupancy
_atom_site_symmetry_multiplicity
_atom_site_calc_flag
_atom_site_refinement_flags
_atom_site_disorder_assembly
_atom_site_disorder_group
Ti1 Ti 0.08898(3) -0.01407(3) 0.41473(2) 0.02648(10) Uani 1 1 d . . .
P1 P -0.09791(5) 0.21048(5) 0.20376(4) 0.03411(14) Uani 1 1 d . . .
P2 P 0.14223(5) -0.15118(4) 0.22463(4) 0.03190(13) Uani 1 1 d . . .
N1 N 0.03780(15) 0.13039(13) 0.28846(11) 0.0305(4) Uani 1 1 d . . .
N2 N 0.25025(15) 0.05107(14) 0.35089(11) 0.0326(4) Uani 1 1 d . . .
N3 N 0.06845(14) 0.04128(13) 0.53880(10) 0.0282(3) Uani 1 1 d . . .
N4 N 0.25588(14) -0.16567(13) 0.49264(11) 0.0311(4) Uani 1 1 d . . .
N5 N 0.17699(14) -0.13609(13) 0.33732(11) 0.0301(4) Uani 1 1 d . . .
C1 C -0.01955(19) 0.24343(18) 0.07682(14) 0.0358(5) Uani 1 1 d . . .
C2 C 0.0498(2) 0.1518(2) 0.04130(15) 0.0450(5) Uani 1 1 d . . .
H2 H 0.0524 0.0800 0.0809 0.045(6) Uiso 1 1 calc R . .
C3 C 0.1157(2) 0.1645(2) -0.05195(17) 0.0566(6) Uani 1 1 d . . .
H3 H 0.1623 0.1015 -0.0751 0.080(8) Uiso 1 1 calc R . .
C4 C 0.1131(2) 0.2687(2) -0.11051(16) 0.0540(6) Uani 1 1 d . . .
H4 H 0.1583 0.2770 -0.1735 0.063(7) Uiso 1 1 calc R . .
C5 C 0.0445(2) 0.3605(2) -0.07710(16) 0.0506(6) Uani 1 1 d . . .
H5 H 0.0426 0.4319 -0.1172 0.048(6) Uiso 1 1 calc R . .
C6 C -0.0225(2) 0.3484(2) 0.01584(15) 0.0459(5) Uani 1 1 d . . .
H6 H -0.0703 0.4121 0.0377 0.047(6) Uiso 1 1 calc R . .
C7 C -0.1717(2) 0.34727(17) 0.22826(15) 0.0389(5) Uani 1 1 d . . .
C8 C -0.2776(2) 0.4341(2) 0.16341(19) 0.0585(7) Uani 1 1 d . . .
H8 H -0.3045 0.4239 0.1046 0.052(7) Uiso 1 1 calc R . .
C9 C -0.3444(3) 0.5364(2) 0.1847(2) 0.0734(8) Uani 1 1 d . . .
H9 H -0.4136 0.5954 0.1390 0.103(11) Uiso 1 1 calc R . .
C10 C -0.3092(3) 0.5504(2) 0.2715(3) 0.0767(9) Uani 1 1 d . . .
H10 H -0.3546 0.6193 0.2856 0.095(10) Uiso 1 1 calc R . .
C11 C -0.2079(3) 0.4648(3) 0.3387(2) 0.0697(8) Uani 1 1 d . . .
H11 H -0.1853 0.4745 0.3994 0.098(10) Uiso 1 1 calc R . .
C12 C -0.1392(2) 0.3641(2) 0.31674(18) 0.0505(6) Uani 1 1 d . . .
H12 H -0.0693 0.3062 0.3625 0.051(7) Uiso 1 1 calc R . .
C13 C 0.16064(19) 0.14244(17) 0.28168(13) 0.0317(4) Uani 1 1 d . . .
C14 C 0.1992(2) 0.23048(18) 0.22080(15) 0.0389(5) Uani 1 1 d . . .
H14 H 0.1371 0.2954 0.1743 0.043(6) Uiso 1 1 calc R . .
C15 C 0.3315(2) 0.2186(2) 0.23136(17) 0.0478(6) Uani 1 1 d . . .
H15 H 0.3603 0.2756 0.1900 0.050(6) Uiso 1 1 calc R . .
C16 C 0.4220(2) 0.1250(2) 0.30126(18) 0.0496(6) Uani 1 1 d . . .
H16 H 0.5118 0.1174 0.3080 0.066(7) Uiso 1 1 calc R . .
C17 C 0.3774(2) 0.0427(2) 0.36095(16) 0.0421(5) Uani 1 1 d . . .
H17 H 0.4374 -0.0209 0.4100 0.046(6) Uiso 1 1 calc R . .
C18 C 0.14637(17) 0.08677(16) 0.57577(13) 0.0277(4) Uani 1 1 d . . .
C19 C 0.17372(19) 0.17980(17) 0.51256(14) 0.0340(5) Uani 1 1 d . . .
H19 H 0.1394 0.2135 0.4435 0.035(5) Uiso 1 1 calc R . .
C20 C 0.2504(2) 0.22311(18) 0.54987(15) 0.0390(5) Uani 1 1 d . . .
H20 H 0.2681 0.2853 0.5060 0.065(7) Uiso 1 1 calc R . .
C21 C 0.3011(2) 0.17529(19) 0.65146(15) 0.0408(5) Uani 1 1 d . . .
H21 H 0.3538 0.2042 0.6767 0.052(6) Uiso 1 1 calc R . .
C22 C 0.2733(2) 0.08484(18) 0.71501(15) 0.0400(5) Uani 1 1 d . . .
H22 H 0.3069 0.0526 0.7843 0.047(6) Uiso 1 1 calc R . .
C23 C 0.19678(19) 0.04040(17) 0.67883(14) 0.0349(5) Uani 1 1 d . . .
H23 H 0.1786 -0.0211 0.7237 0.035(5) Uiso 1 1 calc R . .
C24 C 0.34193(19) -0.21744(18) 0.57551(14) 0.0374(5) Uani 1 1 d . . .
H24 H 0.3258 -0.1863 0.6305 0.044(6) Uiso 1 1 calc R . .
C25 C 0.4525(2) -0.31428(19) 0.58197(16) 0.0433(5) Uani 1 1 d . . .
H25 H 0.5120 -0.3495 0.6405 0.048(6) Uiso 1 1 calc R . .
C26 C 0.4750(2) -0.35947(18) 0.50060(16) 0.0433(5) Uani 1 1 d . . .
H26 H 0.5505 -0.4262 0.5041 0.040(5) Uiso 1 1 calc R . .
C27 C 0.38765(19) -0.30771(17) 0.41388(15) 0.0378(5) Uani 1 1 d . . .
H27 H 0.4025 -0.3384 0.3586 0.043(6) Uiso 1 1 calc R . .
C28 C 0.27637(18) -0.20808(16) 0.41147(13) 0.0305(4) Uani 1 1 d . . .
C29 C 0.16514(19) -0.30067(17) 0.26084(14) 0.0347(5) Uani 1 1 d . . .
C30 C 0.0811(2) -0.3352(2) 0.33574(16) 0.0519(6) Uani 1 1 d . . .
H30 H 0.0229 -0.2846 0.3696 0.054(6) Uiso 1 1 calc R . .
C31 C 0.0814(3) -0.4428(2) 0.36149(18) 0.0631(7) Uani 1 1 d . . .
H31 H 0.0241 -0.4648 0.4129 0.074(8) Uiso 1 1 calc R . .
C32 C 0.1650(3) -0.5180(2) 0.31223(17) 0.0583(7) Uani 1 1 d . . .
H32 H 0.1650 -0.5910 0.3295 0.049(6) Uiso 1 1 calc R . .
C33 C 0.2480(3) -0.4850(2) 0.23775(18) 0.0556(6) Uani 1 1 d . . .
H33 H 0.3045 -0.5354 0.2031 0.074(8) Uiso 1 1 calc R . .
C34 C 0.2495(2) -0.37832(19) 0.21307(17) 0.0468(5) Uani 1 1 d . . .
H34 H 0.3088 -0.3578 0.1629 0.052(6) Uiso 1 1 calc R . .
C35 C 0.28757(19) -0.15025(17) 0.14238(14) 0.0340(4) Uani 1 1 d . . .
C36 C 0.2835(2) -0.16076(19) 0.04351(14) 0.0445(5) Uani 1 1 d . . .
H36 H 0.2082 -0.1692 0.0226 0.056(7) Uiso 1 1 calc R . .
C37 C 0.3874(2) -0.1591(2) -0.02388(15) 0.0489(6) Uani 1 1 d . . .
H37 H 0.3833 -0.1680 -0.0893 0.051(6) Uiso 1 1 calc R . .
C38 C 0.4975(2) -0.1442(2) 0.00458(16) 0.0511(6) Uani 1 1 d . . .
H38 H 0.5694 -0.1442 -0.0406 0.062(7) Uiso 1 1 calc R . .
C39 C 0.5007(2) -0.1295(2) 0.10031(16) 0.0477(5) Uani 1 1 d . . .
H39 H 0.5745 -0.1178 0.1197 0.048(6) Uiso 1 1 calc R . .
C40 C 0.3962(2) -0.13164(18) 0.16817(15) 0.0386(5) Uani 1 1 d . . .
H40 H 0.3994 -0.1203 0.2326 0.036(5) Uiso 1 1 calc R . .

loop_
_atom_site_aniso_label
_atom_site_aniso_U_11
_atom_site_aniso_U_22
_atom_site_aniso_U_33
_atom_site_aniso_U_23
_atom_site_aniso_U_13
_atom_site_aniso_U_12
Ti1 0.02569(19) 0.0259(2) 0.02889(18) -0.01137(14) 0.00228(12) -0.00884(15)
P1 0.0341(3) 0.0317(3) 0.0342(3) -0.0070(2) -0.0004(2) -0.0122(2)
P2 0.0322(3) 0.0315(3) 0.0342(3) -0.0154(2) 0.0018(2) -0.0104(2)
N1 0.0300(9) 0.0297(10) 0.0315(8) -0.0086(7) 0.0031(6) -0.0121(7)
N2 0.0294(9) 0.0329(10) 0.0379(8) -0.0156(8) 0.0033(7) -0.0113(8)
N3 0.0275(8) 0.0270(9) 0.0319(8) -0.0120(7) 0.0018(6) -0.0100(7)
N4 0.0298(8) 0.0305(10) 0.0323(8) -0.0113(7) 0.0018(6) -0.0096(7)
N5 0.0288(8) 0.0302(10) 0.0300(8) -0.0118(7) 0.0006(6) -0.0080(7)
C1 0.0372(11) 0.0370(13) 0.0332(10) -0.0084(9) -0.0032(8) -0.0150(10)
C2 0.0513(13) 0.0377(14) 0.0410(11) -0.0109(10) 0.0009(9) -0.0127(11)
C3 0.0580(15) 0.0555(17) 0.0531(14) -0.0234(13) 0.0114(11) -0.0150(13)
C4 0.0527(15) 0.0671(19) 0.0393(12) -0.0147(12) 0.0095(10) -0.0227(13)
C5 0.0607(15) 0.0510(16) 0.0385(12) -0.0048(11) 0.0024(10) -0.0268(13)
C6 0.0564(14) 0.0405(14) 0.0397(11) -0.0103(10) 0.0031(10) -0.0194(12)
C7 0.0346(11) 0.0312(12) 0.0436(11) -0.0056(9) 0.0057(9) -0.0106(10)
C8 0.0483(14) 0.0484(16) 0.0579(15) -0.0075(12) 0.0046(11) -0.0043(13)
C9 0.0576(17) 0.0409(17) 0.090(2) -0.0042(16) 0.0170(15) -0.0010(14)
C10 0.0621(19) 0.0457(18) 0.124(3) -0.0382(19) 0.0409(18) -0.0211(16)
C11 0.0550(17) 0.073(2) 0.102(2) -0.0576(18) 0.0262(15) -0.0274(16)
C12 0.0389(13) 0.0519(16) 0.0680(15) -0.0307(13) 0.0085(11) -0.0166(12)
C13 0.0360(11) 0.0315(12) 0.0318(10) -0.0169(9) 0.0062(8) -0.0127(9)
C14 0.0468(13) 0.0357(13) 0.0388(11) -0.0129(10) 0.0050(9) -0.0201(11)
C15 0.0538(14) 0.0492(15) 0.0564(13) -0.0254(12) 0.0198(11) -0.0329(13)
C16 0.0340(13) 0.0544(17) 0.0739(15) -0.0326(13) 0.0124(11) -0.0228(12)
C17 0.0333(12) 0.0431(14) 0.0555(13) -0.0241(11) 0.0023(10) -0.0134(11)
C18 0.0257(10) 0.0294(11) 0.0312(9) -0.0146(8) 0.0037(7) -0.0103(8)
C19 0.0369(11) 0.0361(12) 0.0321(10) -0.0125(9) 0.0005(8) -0.0152(10)
C20 0.0430(12) 0.0363(13) 0.0452(11) -0.0149(10) 0.0061(9) -0.0219(10)
C21 0.0387(12) 0.0459(14) 0.0483(12) -0.0217(11) 0.0001(9) -0.0208(11)
C22 0.0443(12) 0.0434(14) 0.0357(11) -0.0155(10) -0.0052(9) -0.0160(11)
C23 0.0393(12) 0.0343(12) 0.0347(10) -0.0132(9) 0.0027(8) -0.0159(10)
C24 0.0363(12) 0.0403(13) 0.0339(10) -0.0100(9) -0.0025(8) -0.0130(10)
C25 0.0361(12) 0.0444(14) 0.0434(12) -0.0080(10) -0.0061(9) -0.0117(11)
C26 0.0320(11) 0.0309(13) 0.0589(13) -0.0114(10) 0.0006(9) -0.0052(10)
C27 0.0343(11) 0.0317(12) 0.0455(11) -0.0167(10) 0.0044(9) -0.0075(10)
C28 0.0299(10) 0.0281(11) 0.0356(10) -0.0117(8) 0.0056(8) -0.0129(9)
C29 0.0360(11) 0.0322(12) 0.0382(10) -0.0137(9) -0.0023(8) -0.0124(9)
C30 0.0654(16) 0.0487(16) 0.0494(13) -0.0216(12) 0.0142(11) -0.0274(13)
C31 0.093(2) 0.0569(18) 0.0488(14) -0.0107(13) 0.0122(13) -0.0447(17)
C32 0.0872(19) 0.0327(14) 0.0549(14) -0.0068(12) -0.0156(13) -0.0240(14)
C33 0.0658(16) 0.0350(14) 0.0658(15) -0.0229(12) -0.0012(13) -0.0123(13)
C34 0.0444(13) 0.0411(14) 0.0585(13) -0.0241(11) 0.0080(10) -0.0143(11)
C35 0.0386(11) 0.0299(12) 0.0340(10) -0.0128(9) 0.0026(8) -0.0115(9)
C36 0.0482(13) 0.0515(15) 0.0378(11) -0.0175(10) 0.0007(9) -0.0200(11)
C37 0.0605(15) 0.0535(16) 0.0334(11) -0.0177(11) 0.0084(10) -0.0207(12)
C38 0.0559(15) 0.0509(15) 0.0447(12) -0.0154(11) 0.0177(10) -0.0216(12)
C39 0.0453(13) 0.0533(16) 0.0506(13) -0.0153(11) 0.0064(10) -0.0266(12)
C40 0.0452(12) 0.0400(13) 0.0356(11) -0.0148(9) 0.0056(9) -0.0196(10)

loop_
_geom_bond_atom_site_label_1
_geom_bond_atom_site_label_2
_geom_bond_distance
_geom_bond_site_symmetry_2
_geom_bond_publ_flag
Ti1 N3 1.8794(14) 2_556 ?
Ti1 N3 2.0117(14) . ?
Ti1 N1 2.0662(15) . ?
Ti1 N5 2.1024(15) . ?
Ti1 N4 2.1561(15) . ?
Ti1 N2 2.2256(15) . ?
Ti1 Ti1 2.8856(6) 2_556 ?
P1 N1 1.7064(15) . ?
P1 C7 1.833(2) . ?
P1 C1 1.8468(19) . ?
P2 N5 1.6983(14) . ?
P2 C35 1.8348(19) . ?
P2 C29 1.842(2) . ?
N1 C13 1.383(2) . ?
N2 C17 1.342(2) . ?
N2 C13 1.357(2) . ?
N3 C18 1.416(2) . ?
N3 Ti1 1.8794(14) 2_556 ?
N4 C24 1.341(2) . ?
N4 C28 1.360(2) . ?
N5 C28 1.367(2) . ?
C1 C2 1.384(3) . ?
C1 C6 1.388(3) . ?
C2 C3 1.386(3) . ?
C2 H2 0.9400 . ?
C3 C4 1.370(3) . ?
C3 H3 0.9400 . ?
C4 C5 1.368(3) . ?
C4 H4 0.9400 . ?
C5 C6 1.388(3) . ?
C5 H5 0.9400 . ?
C6 H6 0.9400 . ?
C7 C12 1.390(3) . ?
C7 C8 1.392(3) . ?
C8 C9 1.398(4) . ?
C8 H8 0.9400 . ?
C9 C10 1.359(4) . ?
C9 H9 0.9400 . ?
C10 C11 1.375(4) . ?
C10 H10 0.9400 . ?
C11 C12 1.386(3) . ?
C11 H11 0.9400 . ?
C12 H12 0.9400 . ?
C13 C14 1.403(3) . ?
C14 C15 1.382(3) . ?
C14 H14 0.9400 . ?
C15 C16 1.378(3) . ?
C15 H15 0.9400 . ?
C16 C17 1.376(3) . ?
C16 H16 0.9400 . ?
C17 H17 0.9400 . ?
C18 C19 1.400(3) . ?
C18 C23 1.401(2) . ?
C19 C20 1.386(3) . ?
C19 H19 0.9400 . ?
C20 C21 1.384(3) . ?
C20 H20 0.9400 . ?
C21 C22 1.377(3) . ?
C21 H21 0.9400 . ?
C22 C23 1.388(3) . ?
C22 H22 0.9400 . ?
C23 H23 0.9400 . ?
C24 C25 1.367(3) . ?
C24 H24 0.9400 . ?
C25 C26 1.384(3) . ?
C25 H25 0.9400 . ?
C26 C27 1.388(3) . ?
C26 H26 0.9400 . ?
C27 C28 1.403(3) . ?
C27 H27 0.9400 . ?
C29 C30 1.387(3) . ?
C29 C34 1.388(3) . ?
C30 C31 1.384(3) . ?
C30 H30 0.9400 . ?
C31 C32 1.376(3) . ?
C31 H31 0.9400 . ?
C32 C33 1.368(3) . ?
C32 H32 0.9400 . ?
C33 C34 1.379(3) . ?
C33 H33 0.9400 . ?
C34 H34 0.9400 . ?
C35 C40 1.382(3) . ?
C35 C36 1.400(2) . ?
C36 C37 1.378(3) . ?
C36 H36 0.9400 . ?
C37 C38 1.382(3) . ?
C37 H37 0.9400 . ?
C38 C39 1.381(3) . ?
C38 H38 0.9400 . ?
C39 C40 1.388(3) . ?
C39 H39 0.9400 . ?
C40 H40 0.9400 . ?
